data_1561723
loop_
_publ_author_name
'Liu, Yunping'
'Zheng, Ran'
'Han, Zhangang'
'Gong, Kaining'
'He, Xueli'
'Zhai, Xueliang'

_publ_section_title
;
 Supramolecular hybrids of polytungstates and their adsorption properties
 for methylene blue
;
_journal_name_full 'Journal of Solid State Chemistry'
_journal_page_first 169
_journal_page_last 174
_journal_paper_doi 10.1016/j.jssc.2015.08.026
_journal_volume 231
_journal_year 2015
_chemical_formula_sum 'C72 H72 N12 Ni2 O25 V2 W4'
_chemical_formula_weight 2460.12
_space_group_IT_number 148
_space_group_name_Hall '-R 3'
_space_group_name_H-M_alt 'R -3 :H'
_symmetry_cell_setting rhombohedral
_symmetry_space_group_name_H-M 'R -3 :H'
_atom_sites_solution_hydrogens geom
_atom_sites_solution_primary direct
_atom_sites_solution_secondary difmap
_cell_angle_alpha 90.00
_cell_angle_beta 90.00
_cell_angle_gamma 120.00
_cell_formula_units_Z 3
_cell_length_a 15.3439(7)
_cell_length_b 15.3439(7)
_cell_length_c 31.198(3)
_cell_measurement_reflns_used 7109
_cell_measurement_temperature 296(2)
_cell_measurement_theta_max 28.32
_cell_measurement_theta_min 2.65
_cell_volume 6361.1(7)
_computing_cell_refinement 'Bruker SMART'
_computing_data_collection 'Bruker SMART'
_computing_data_reduction 'Bruker SAINT'
_computing_molecular_graphics 'Bruker SHELXTL'
_computing_publication_material 'Bruker SHELXTL'
_computing_structure_refinement 'Bruker SHELXTL'
_computing_structure_solution 'Bruker SHELXTL'
_diffrn_ambient_temperature 296(2)
_diffrn_measured_fraction_theta_full 0.999
_diffrn_measured_fraction_theta_max 0.999
_diffrn_measurement_device_type 'CCD area detector'
_diffrn_measurement_method 'phi and omega scans'
_diffrn_radiation_monochromator graphite
_diffrn_radiation_source 'fine-focus sealed tube'
_diffrn_radiation_type MoK\a
_diffrn_radiation_wavelength 0.71073
_diffrn_reflns_av_R_equivalents 0.0234
_diffrn_reflns_av_sigmaI/netI 0.0189
_diffrn_reflns_limit_h_max 14
_diffrn_reflns_limit_h_min -18
_diffrn_reflns_limit_k_max 18
_diffrn_reflns_limit_k_min -18
_diffrn_reflns_limit_l_max 37
_diffrn_reflns_limit_l_min -37
_diffrn_reflns_number 9774
_diffrn_reflns_theta_full 25.01
_diffrn_reflns_theta_max 25.01
_diffrn_reflns_theta_min 1.96
_exptl_absorpt_coefficient_mu 6.125
_exptl_absorpt_correction_T_max 0.399
_exptl_absorpt_correction_T_min 0.325
_exptl_absorpt_correction_type empirical
_exptl_absorpt_process_details sadabs
_exptl_crystal_colour brown
_exptl_crystal_density_diffrn 1.927
_exptl_crystal_density_method 'not measured'
_exptl_crystal_description block
_exptl_crystal_F_000 3558
_exptl_crystal_size_max 0.19
_exptl_crystal_size_mid 0.17
_exptl_crystal_size_min 0.15
_refine_diff_density_max 1.467
_refine_diff_density_min -1.481
_refine_diff_density_rms 0.137
_refine_ls_extinction_method none
_refine_ls_goodness_of_fit_ref 1.043
_refine_ls_hydrogen_treatment mixed
_refine_ls_matrix_type full
_refine_ls_number_parameters 185
_refine_ls_number_reflns 2504
_refine_ls_number_restraints 0
_refine_ls_restrained_S_all 1.043
_refine_ls_R_factor_all 0.0301
_refine_ls_R_factor_gt 0.0274
_refine_ls_shift/su_max 0.000
_refine_ls_shift/su_mean 0.000
_refine_ls_structure_factor_coef Fsqd
_refine_ls_weighting_details 'calc w=1/[\s^2^(Fo^2^)+(0.0619P)^2^+28.5755P] where P=(Fo^2^+2Fc^2^)/3'
_refine_ls_weighting_scheme calc
_refine_ls_wR_factor_gt 0.0872
_refine_ls_wR_factor_ref 0.0904
_reflns_number_gt 2310
_reflns_number_total 2504
_reflns_threshold_expression >2sigma(I)
_cod_data_source_file JSSC-2015-231-169.cif
_cod_data_source_block 626_1_0m
_cod_depositor_comments
;
The following automatic conversions were performed:

data item '_symmetry_cell_setting' value 'Rhombohedral' was changed
to 'rhombohedral' in accordance with the built-in table derived from
the CIF Core dictionary named 'cif_core.dic' version 2.4.5 last
updated on 2014-11-21.

data item '_exptl_crystal_density_meas' value 'none' was changed to
'?' -- the value is perceived as not measured.

Automatic conversion script
Id: cif_fix_values 8369 2020-08-20 11:38:08Z andrius 
;
_cod_original_cell_volume 6361.0(7)
_cod_original_sg_symbol_H-M 'R-3   '
_cod_database_code 1561723

loop_
_symmetry_equiv_pos_as_xyz
'x, y, z'
'-y, x-y, z'
'-x+y, -x, z'
'x+2/3, y+1/3, z+1/3'
'-y+2/3, x-y+1/3, z+1/3'
'-x+y+2/3, -x+1/3, z+1/3'
'x+1/3, y+2/3, z+2/3'
'-y+1/3, x-y+2/3, z+2/3'
'-x+y+1/3, -x+2/3, z+2/3'
'-x, -y, -z'
'y, -x+y, -z'
'x-y, x, -z'
'-x+2/3, -y+1/3, -z+1/3'
'y+2/3, -x+y+1/3, -z+1/3'
'x-y+2/3, x+1/3, -z+1/3'
'-x+1/3, -y+2/3, -z+2/3'
'y+1/3, -x+y+2/3, -z+2/3'
'x-y+1/3, x+2/3, -z+2/3'

loop_
_atom_site_label
_atom_site_type_symbol
_atom_site_fract_x
_atom_site_fract_y
_atom_site_fract_z
_atom_site_U_iso_or_equiv
_atom_site_adp_type
_atom_site_occupancy
_atom_site_symmetry_multiplicity
_atom_site_calc_flag
_atom_site_refinement_flags
_atom_site_disorder_assembly
_atom_site_disorder_group
W1 W 0.271482(16) 0.747079(17) 0.123888(8) 0.03367(13) Uani 0.67 1 d P . 1
V1 V 0.271482(16) 0.747079(17) 0.123888(8) 0.03367(13) Uani 0.33 1 d P . 2
Ni1 Ni 0.6667 0.3333 0.12542(3) 0.0356(2) Uani 1 3 d S . .
O1 O 0.2261(3) 0.8060(3) 0.09248(14) 0.0617(10) Uani 1 1 d . . .
O2 O 0.1679(2) 0.6813(2) 0.16660(11) 0.0461(8) Uani 1 1 d . . .
O3 O 0.3333 0.6667 0.1667 0.0362(17) Uani 1 6 d S . .
O4 O 0.2182(3) 0.6166(3) 0.09678(12) 0.0468(8) Uani 1 1 d . . .
C1 C 0.5025(4) 0.2345(4) 0.19432(17) 0.0469(11) Uani 1 1 d . . .
H1 H 0.5351 0.1993 0.2019 0.056 Uiso 1 1 calc R . .
C2 C 0.4190(4) 0.2175(5) 0.21783(18) 0.0562(13) Uani 1 1 d . . .
C3 C 0.3727(5) 0.2709(5) 0.2055(2) 0.0652(16) Uani 1 1 d . . .
H3 H 0.3161 0.2618 0.2202 0.078 Uiso 1 1 calc R . .
C4 C 0.4088(4) 0.3369(5) 0.17178(19) 0.0582(14) Uani 1 1 d . . .
H4 H 0.3774 0.3730 0.1640 0.070 Uiso 1 1 calc R . .
C5 C 0.4916(4) 0.3495(4) 0.14955(15) 0.0424(11) Uani 1 1 d . . .
C6 C 0.8814(3) 0.4645(4) 0.11257(16) 0.0414(10) Uani 1 1 d . . .
C7 C 0.9782(4) 0.4975(4) 0.09798(18) 0.0503(12) Uani 1 1 d . . .
H7 H 1.0331 0.5486 0.1124 0.060 Uiso 1 1 calc R . .
C8 C 0.9924(4) 0.4541(4) 0.06197(19) 0.0552(13) Uani 1 1 d . . .
H8 H 1.0573 0.4759 0.0521 0.066 Uiso 1 1 calc R . .
C9 C 0.9110(4) 0.3784(4) 0.04035(16) 0.0486(12) Uani 1 1 d . . .
C10 C 0.8170(4) 0.3489(4) 0.05744(16) 0.0446(11) Uani 1 1 d . . .
H10 H 0.7612 0.2979 0.0435 0.054 Uiso 1 1 calc R . .
C11 C 0.9225(6) 0.3277(5) 0.0014(2) 0.0721(17) Uani 1 1 d . . .
H11A H 0.9401 0.2785 0.0100 0.108 Uiso 1 1 calc R . .
H11B H 0.9745 0.3770 -0.0166 0.108 Uiso 1 1 calc R . .
H11C H 0.8601 0.2953 -0.0142 0.108 Uiso 1 1 calc R . .
C12 C 0.3835(6) 0.1450(6) 0.2543(2) 0.079(2) Uani 1 1 d . . .
H12A H 0.4155 0.1799 0.2802 0.118 Uiso 1 1 calc R . .
H12B H 0.4002 0.0934 0.2489 0.118 Uiso 1 1 calc R . .
H12C H 0.3118 0.1149 0.2571 0.118 Uiso 1 1 calc R . .
N1 N 0.5392(3) 0.2990(3) 0.16116(13) 0.0410(9) Uani 1 1 d . . .
N2 N 0.8012(3) 0.3883(3) 0.09239(14) 0.0393(9) Uani 1 1 d . . .
O1W O 0.3333 0.6667 0.0164(3) 0.174(7) Uani 1 3 d S . .
O2W O 0.1471(9) 0.9157(8) 0.0447(4) 0.101(4) Uani 0.50 1 d P . .
O3W O 0.6667 0.3333 0.2837(8) 0.132(9) Uani 0.50 3 d SP . .

loop_
_atom_site_aniso_label
_atom_site_aniso_U_11
_atom_site_aniso_U_22
_atom_site_aniso_U_33
_atom_site_aniso_U_23
_atom_site_aniso_U_13
_atom_site_aniso_U_12
W1 0.02754(16) 0.02642(16) 0.0497(2) 0.00241(9) -0.00200(9) 0.01546(11)
V1 0.02754(16) 0.02642(16) 0.0497(2) 0.00241(9) -0.00200(9) 0.01546(11)
Ni1 0.0319(3) 0.0319(3) 0.0430(5) 0.000 0.000 0.01595(16)
O1 0.058(2) 0.059(2) 0.076(3) 0.007(2) -0.006(2) 0.035(2)
O2 0.0344(17) 0.0430(18) 0.066(2) 0.0006(16) 0.0000(15) 0.0227(15)
O3 0.027(2) 0.027(2) 0.055(5) 0.000 0.000 0.0134(11)
O4 0.0388(18) 0.0421(19) 0.058(2) -0.0031(15) -0.0053(15) 0.0188(15)
C1 0.043(3) 0.046(3) 0.050(3) 0.006(2) 0.008(2) 0.021(2)
C2 0.053(3) 0.061(3) 0.051(3) -0.004(3) 0.007(2) 0.027(3)
C3 0.062(4) 0.078(4) 0.067(4) 0.005(3) 0.025(3) 0.043(3)
C4 0.059(3) 0.061(3) 0.068(3) 0.000(3) 0.010(3) 0.039(3)
C5 0.039(2) 0.037(2) 0.053(3) -0.006(2) 0.002(2) 0.020(2)
C6 0.031(2) 0.038(2) 0.053(3) 0.008(2) -0.0010(19) 0.015(2)
C7 0.036(3) 0.048(3) 0.063(3) 0.002(2) 0.000(2) 0.018(2)
C8 0.042(3) 0.060(3) 0.067(3) 0.013(3) 0.015(2) 0.028(3)
C9 0.056(3) 0.051(3) 0.046(3) 0.011(2) 0.011(2) 0.032(3)
C10 0.046(3) 0.044(3) 0.047(3) 0.003(2) 0.000(2) 0.025(2)
C11 0.086(5) 0.076(4) 0.063(4) 0.004(3) 0.019(3) 0.047(4)
C12 0.075(5) 0.095(5) 0.061(4) 0.023(4) 0.027(3) 0.039(4)
N1 0.037(2) 0.039(2) 0.048(2) -0.0006(18) 0.0027(16) 0.0195(17)
N2 0.035(2) 0.039(2) 0.045(2) 0.0012(16) -0.0007(16) 0.0193(17)
O1W 0.234(11) 0.234(11) 0.053(6) 0.000 0.000 0.117(6)
O2W 0.118(9) 0.075(7) 0.125(9) -0.021(6) -0.039(7) 0.060(7)
O3W 0.141(14) 0.141(14) 0.114(17) 0.000 0.000 0.070(7)

loop_
_atom_type_symbol
_atom_type_description
_atom_type_scat_dispersion_real
_atom_type_scat_dispersion_imag
_atom_type_scat_source
C C 0.0033 0.0016 'International Tables Vol C Tables 4.2.6.8 and 6.1.1.4'
H H 0.0000 0.0000 'International Tables Vol C Tables 4.2.6.8 and 6.1.1.4'
N N 0.0061 0.0033 'International Tables Vol C Tables 4.2.6.8 and 6.1.1.4'
O O 0.0106 0.0060 'International Tables Vol C Tables 4.2.6.8 and 6.1.1.4'
W W -0.8490 6.8722 'International Tables Vol C Tables 4.2.6.8 and 6.1.1.4'
Ni Ni 0.3393 1.1124 'International Tables Vol C Tables 4.2.6.8 and 6.1.1.4'
V V 0.3005 0.5294 'International Tables Vol C Tables 4.2.6.8 and 6.1.1.4'

loop_
_geom_angle_atom_site_label_1
_geom_angle_atom_site_label_2
_geom_angle_atom_site_label_3
_geom_angle
_geom_angle_site_symmetry_1
_geom_angle_site_symmetry_3
O1 W1 O2 103.11(18) . 14_455
O1 W1 O2 103.14(18) . .
O2 W1 O2 87.21(4) 14_455 .
O1 W1 O4 102.96(18) . .
O2 W1 O4 153.93(15) 14_455 .
O2 W1 O4 87.06(15) . .
O1 W1 O4 103.00(18) . 3_565
O2 W1 O4 87.42(15) 14_455 3_565
O2 W1 O4 153.85(15) . 3_565
O4 W1 O4 86.6(2) . 3_565
O1 W1 O3 179.97(16) . .
O2 W1 O3 76.92(10) 14_455 .
O2 W1 O3 76.87(10) . .
O4 W1 O3 77.01(11) . .
O4 W1 O3 76.99(10) 3_565 .
N2 Ni1 N2 97.40(15) . 3_665
N2 Ni1 N2 97.40(15) . 2_655
N2 Ni1 N2 97.40(15) 3_665 2_655
N2 Ni1 N1 90.22(15) . 2_655
N2 Ni1 N1 78.88(16) 3_665 2_655
N2 Ni1 N1 171.93(16) 2_655 2_655
N2 Ni1 N1 78.87(16) . 3_665
N2 Ni1 N1 171.93(16) 3_665 3_665
N2 Ni1 N1 90.22(15) 2_655 3_665
N1 Ni1 N1 93.90(16) 2_655 3_665
N2 Ni1 N1 171.92(16) . .
N2 Ni1 N1 90.22(15) 3_665 .
N2 Ni1 N1 78.88(16) 2_655 .
N1 Ni1 N1 93.90(16) 2_655 .
N1 Ni1 N1 93.90(16) 3_665 .
V1 O2 W1 0.000(15) 15 15
V1 O2 W1 116.39(17) 15 .
W1 O2 W1 116.39(17) 15 .
V1 O3 W1 0.000(16) 2_665 2_665
V1 O3 W1 90.167(9) 2_665 .
W1 O3 W1 90.167(9) 2_665 .
V1 O3 V1 90.168(9) 2_665 3_565
W1 O3 V1 90.168(9) 2_665 3_565
W1 O3 V1 90.169(9) . 3_565
V1 O3 W1 90.168(9) 2_665 3_565
W1 O3 W1 90.168(9) 2_665 3_565
W1 O3 W1 90.169(9) . 3_565
V1 O3 W1 0.000(16) 3_565 3_565
V1 O3 W1 89.837(9) 2_665 13_565
W1 O3 W1 89.837(9) 2_665 13_565
W1 O3 W1 180.0 . 13_565
V1 O3 W1 89.834(9) 3_565 13_565
W1 O3 W1 89.834(9) 3_565 13_565
V1 O3 V1 89.837(9) 2_665 13_565
W1 O3 V1 89.837(9) 2_665 13_565
W1 O3 V1 180.0 . 13_565
V1 O3 V1 89.834(9) 3_565 13_565
W1 O3 V1 89.834(9) 3_565 13_565
W1 O3 V1 0.000(13) 13_565 13_565
V1 O3 V1 89.834(9) 2_665 15
W1 O3 V1 89.834(9) 2_665 15
W1 O3 V1 89.832(9) . 15
V1 O3 V1 180.0 3_565 15
W1 O3 V1 180.0 3_565 15
W1 O3 V1 90.165(9) 13_565 15
V1 O3 V1 90.165(9) 13_565 15
V1 O3 W1 89.834(9) 2_665 15
W1 O3 W1 89.834(9) 2_665 15
W1 O3 W1 89.832(9) . 15
V1 O3 W1 180.0 3_565 15
W1 O3 W1 180.0 3_565 15
W1 O3 W1 90.165(9) 13_565 15
V1 O3 W1 90.165(9) 13_565 15
V1 O3 W1 0.00(2) 15 15
V1 O3 V1 180.0 2_665 14_455
W1 O3 V1 180.0 2_665 14_455
W1 O3 V1 89.832(9) . 14_455
V1 O3 V1 89.836(9) 3_565 14_455
W1 O3 V1 89.836(9) 3_565 14_455
W1 O3 V1 90.164(9) 13_565 14_455
V1 O3 V1 90.164(9) 13_565 14_455
V1 O3 V1 90.162(9) 15 14_455
W1 O3 V1 90.162(9) 15 14_455
V1 O3 W1 180.0 2_665 14_455
W1 O3 W1 180.0 2_665 14_455
W1 O3 W1 89.832(9) . 14_455
V1 O3 W1 89.836(9) 3_565 14_455
W1 O3 W1 89.836(9) 3_565 14_455
W1 O3 W1 90.164(9) 13_565 14_455
V1 O3 W1 90.164(9) 13_565 14_455
V1 O3 W1 90.162(9) 15 14_455
W1 O3 W1 90.162(9) 15 14_455
V1 O3 W1 0.000(15) 14_455 14_455
W1 O4 V1 115.83(18) . 2_665
W1 O4 W1 115.83(18) . 2_665
V1 O4 W1 0.000(15) 2_665 2_665
N1 C1 C2 123.6(5) . .
N1 C1 H1 118.2 . .
C2 C1 H1 118.2 . .
C3 C2 C1 116.3(5) . .
C3 C2 C12 123.5(6) . .
C1 C2 C12 120.2(6) . .
C4 C3 C2 121.0(5) . .
C4 C3 H3 119.5 . .
C2 C3 H3 119.5 . .
C3 C4 C5 119.7(5) . .
C3 C4 H4 120.2 . .
C5 C4 H4 120.2 . .
N1 C5 C4 120.7(5) . .
N1 C5 C6 115.2(4) . 2_655
C4 C5 C6 124.1(5) . 2_655
N2 C6 C7 120.6(5) . .
N2 C6 C5 115.7(4) . 3_665
C7 C6 C5 123.7(5) . 3_665
C8 C7 C6 119.4(5) . .
C8 C7 H7 120.3 . .
C6 C7 H7 120.3 . .
C7 C8 C9 120.6(5) . .
C7 C8 H8 119.7 . .
C9 C8 H8 119.7 . .
C10 C9 C8 116.3(5) . .
C10 C9 C11 121.1(5) . .
C8 C9 C11 122.7(5) . .
N2 C10 C9 124.5(5) . .
N2 C10 H10 117.8 . .
C9 C10 H10 117.8 . .
C9 C11 H11A 109.5 . .
C9 C11 H11B 109.5 . .
H11A C11 H11B 109.5 . .
C9 C11 H11C 109.5 . .
H11A C11 H11C 109.5 . .
H11B C11 H11C 109.5 . .
C2 C12 H12A 109.5 . .
C2 C12 H12B 109.5 . .
H12A C12 H12B 109.5 . .
C2 C12 H12C 109.5 . .
H12A C12 H12C 109.5 . .
H12B C12 H12C 109.5 . .
C1 N1 C5 118.7(4) . .
C1 N1 Ni1 126.4(3) . .
C5 N1 Ni1 114.9(3) . .
C10 N2 C6 118.7(4) . .
C10 N2 Ni1 126.5(3) . .
C6 N2 Ni1 114.2(3) . .

loop_
_geom_bond_atom_site_label_1
_geom_bond_atom_site_label_2
_geom_bond_distance
_geom_bond_site_symmetry_2
W1 O1 1.701(4) .
W1 O2 1.925(3) 14_455
W1 O2 1.928(3) .
W1 O4 1.937(3) .
W1 O4 1.938(3) 3_565
W1 O3 2.3184(2) .
Ni1 N2 2.072(4) .
Ni1 N2 2.072(4) 3_665
Ni1 N2 2.072(4) 2_655
Ni1 N1 2.078(4) 2_655
Ni1 N1 2.078(4) 3_665
Ni1 N1 2.078(4) .
O2 V1 1.925(3) 15
O2 W1 1.925(3) 15
O3 V1 2.3184(2) 2_665
O3 W1 2.3184(2) 2_665
O3 V1 2.3184(2) 3_565
O3 W1 2.3184(2) 3_565
O3 W1 2.3185(2) 13_565
O3 V1 2.3185(2) 13_565
O3 V1 2.3186(2) 15
O3 W1 2.3186(2) 15
O3 V1 2.3186(2) 14_455
O3 W1 2.3186(2) 14_455
O4 V1 1.938(3) 2_665
O4 W1 1.938(3) 2_665
C1 N1 1.346(7) .
C1 C2 1.384(7) .
C1 H1 0.9300 .
C2 C3 1.381(9) .
C2 C12 1.490(8) .
C3 C4 1.370(9) .
C3 H3 0.9300 .
C4 C5 1.374(7) .
C4 H4 0.9300 .
C5 N1 1.352(6) .
C5 C6 1.469(7) 2_655
C6 N2 1.357(6) .
C6 C7 1.384(7) .
C6 C5 1.469(7) 3_665
C7 C8 1.378(8) .
C7 H7 0.9300 .
C8 C9 1.384(8) .
C8 H8 0.9300 .
C9 C10 1.384(7) .
C9 C11 1.500(8) .
C10 N2 1.327(7) .
C10 H10 0.9300 .
C11 H11A 0.9600 .
C11 H11B 0.9600 .
C11 H11C 0.9600 .
C12 H12A 0.9600 .
C12 H12B 0.9600 .
C12 H12C 0.9600 .
